data_1531191
loop_
_publ_author_name
'Cizmas, C.B.'
'Djega-Mariadassou, C.'
'Bessais, L.'

_publ_section_title
;
 Magnetic properties of Gd Fe11-x Six Ti
;
_journal_name_full 'Journal of Alloys Compd.'
_journal_page_first 27
_journal_page_last 35
_journal_volume 345
_journal_year 2002
_chemical_formula_sum 'Fe10 Gd Si Ti'
_chemical_name_systematic 'Gd Fe10 Ti Si'
_space_group_IT_number 139
_symmetry_space_group_name_Hall '-I 4 2'
_symmetry_space_group_name_H-M 'I 4/m m m'
_cell_angle_alpha 90
_cell_angle_beta 90
_cell_angle_gamma 90
_cell_formula_units_Z 2
_cell_length_a 8.496
_cell_length_b 8.496
_cell_length_c 4.789
_cell_volume 345.680
_citation_journal_id_ASTM JALCEU
_cod_data_source_file Cizmas_JALCEU_2002_548.cif
_cod_data_source_block Fe10Gd1Si1Ti1
_cod_original_cell_volume 345.6797
_cod_original_formula_sum 'Fe10 Gd1 Si1 Ti1'
_cod_database_code 1531191

loop_
_symmetry_equiv_pos_as_xyz
x,y,z
-y,x,z
-x,-y,z
y,-x,z
x,-y,-z
y,x,-z
-x,y,-z
-y,-x,-z
-x,-y,-z
y,-x,-z
x,y,-z
-y,x,-z
-x,y,z
-y,-x,z
x,-y,z
y,x,z
x+1/2,y+1/2,z+1/2
-y+1/2,x+1/2,z+1/2
-x+1/2,-y+1/2,z+1/2
y+1/2,-x+1/2,z+1/2
x+1/2,-y+1/2,-z+1/2
y+1/2,x+1/2,-z+1/2
-x+1/2,y+1/2,-z+1/2
-y+1/2,-x+1/2,-z+1/2
-x+1/2,-y+1/2,-z+1/2
y+1/2,-x+1/2,-z+1/2
x+1/2,y+1/2,-z+1/2
-y+1/2,x+1/2,-z+1/2
-x+1/2,y+1/2,z+1/2
-y+1/2,-x+1/2,z+1/2
x+1/2,-y+1/2,z+1/2
y+1/2,x+1/2,z+1/2

loop_
_atom_site_label
_atom_site_type_symbol
_atom_site_fract_x
_atom_site_fract_y
_atom_site_fract_z
_atom_site_occupancy
_atom_site_U_iso_or_equiv
Gd1 Gd 0 0 0 1 0.0
Fe2 Fe 0.278 0.5 0 0.875 0.0
Si2 Si 0.25 0.25 0.25 0.125 0.0
Fe1 Fe 0.359 0 0 0.75 0.0
Si1 Si 0.278 0.5 0 0.125 0.0
Fe3 Fe 0.25 0.25 0.25 0.875 0.0
Ti1 Ti 0.359 0 0 0.25 0.0
